data_1567170
loop_
_publ_author_name
'Jang, Yoon-Jung'
'Sangroniz, Leire'
'Hillmyer, Marc A.'

_publ_section_title
;
 Ductile gas barrier poly(ester--amide)s derived from glycolide
;
_journal_issue 26
_journal_name_full 'Polymer Chemistry'
_journal_page_first 3882
_journal_page_last 3891
_journal_paper_doi 10.1039/D2PY00479H
_journal_volume 13
_journal_year 2022
_chemical_formula_sum 'C6 H12 N2 O4'
_chemical_formula_weight 176.18
_chemical_melting_point 128
_chemical_name_common 2016z
_space_group_crystal_system monoclinic
_space_group_IT_number 15
_space_group_name_Hall '-C 2yc'
_space_group_name_H-M_alt 'C 1 2/c 1'
_atom_sites_solution_hydrogens mixed
_audit_creation_method SHELXL-2018/3
_audit_update_record
;
2022-04-14 deposited with the CCDC.	2022-06-09 downloaded from the CCDC.
;
_cell_angle_alpha 90
_cell_angle_beta 102.292(4)
_cell_angle_gamma 90
_cell_formula_units_Z 4
_cell_length_a 20.8643(19)
_cell_length_b 4.5307(4)
_cell_length_c 8.7480(7)
_cell_measurement_reflns_used 2182
_cell_measurement_temperature 125(2)
_cell_measurement_theta_max 30.44
_cell_measurement_theta_min 4.00
_cell_volume 807.99(12)
_computing_cell_refinement 'Bruker SAINT'
_computing_data_collection 'Bruker APEX3'
_computing_data_reduction 'Bruker SAINT'
_computing_molecular_graphics 'Bruker SHELXTL'
_computing_publication_material 'Bruker SHELXTL'
_computing_structure_refinement 'SHELXL-2018/3 (Sheldrick, 2018)'
_computing_structure_solution 'SHELXT 2014/5 (Sheldrick, 2014)'
_diffrn_ambient_temperature 125(2)
_diffrn_measured_fraction_theta_full 0.995
_diffrn_measured_fraction_theta_max 0.993
_diffrn_measurement_device_type 'Bruker PHOTON-III CPAD'
_diffrn_measurement_method '\f and \w scans'
_diffrn_radiation_type MoK\a
_diffrn_radiation_wavelength 0.71073
_diffrn_reflns_av_R_equivalents 0.0368
_diffrn_reflns_av_unetI/netI 0.0368
_diffrn_reflns_Laue_measured_fraction_full 0.995
_diffrn_reflns_Laue_measured_fraction_max 0.993
_diffrn_reflns_limit_h_max 29
_diffrn_reflns_limit_h_min -29
_diffrn_reflns_limit_k_max 6
_diffrn_reflns_limit_k_min -6
_diffrn_reflns_limit_l_max 10
_diffrn_reflns_limit_l_min -12
_diffrn_reflns_number 4006
_diffrn_reflns_point_group_measured_fraction_full 0.995
_diffrn_reflns_point_group_measured_fraction_max 0.993
_diffrn_reflns_theta_full 25.242
_diffrn_reflns_theta_max 30.596
_diffrn_reflns_theta_min 3.998
_diffrn_source micro-focus
_exptl_absorpt_coefficient_mu 0.122
_exptl_absorpt_correction_T_max 0.7461
_exptl_absorpt_correction_T_min 0.6404
_exptl_absorpt_correction_type multi-scan
_exptl_absorpt_process_details 'SADABS-2016/2, Sheldrick'
_exptl_crystal_colour colorless
_exptl_crystal_density_diffrn 1.448
_exptl_crystal_description plate
_exptl_crystal_F_000 376
_exptl_crystal_recrystallization_method 'Re-crystallisation from solvent: Acetone and water'
_exptl_crystal_size_max 0.230
_exptl_crystal_size_mid 0.130
_exptl_crystal_size_min 0.025
_exptl_transmission_factor_max 0.7461
_exptl_transmission_factor_min 0.6404
_refine_diff_density_max 0.442
_refine_diff_density_min -0.247
_refine_diff_density_rms 0.067
_refine_ls_extinction_method none
_refine_ls_goodness_of_fit_ref 1.093
_refine_ls_hydrogen_treatment mixed
_refine_ls_matrix_type full
_refine_ls_number_parameters 61
_refine_ls_number_reflns 1241
_refine_ls_number_restraints 2
_refine_ls_restrained_S_all 1.093
_refine_ls_R_factor_all 0.0496
_refine_ls_R_factor_gt 0.0392
_refine_ls_shift/su_max 0.000
_refine_ls_shift/su_mean 0.000
_refine_ls_structure_factor_coef Fsqd
_refine_ls_weighting_details 'w=1/[\s^2^(Fo^2^)+(0.0623P)^2^+0.2195P] where P=(Fo^2^+2Fc^2^)/3'
_refine_ls_weighting_scheme calc
_refine_ls_wR_factor_gt 0.1093
_refine_ls_wR_factor_ref 0.1170
_reflns_Friedel_coverage 0.000
_reflns_number_gt 994
_reflns_number_total 1241
_reflns_threshold_expression 'I > 2\s(I)'
_cod_data_source_file d2py00479h2.cif
_cod_data_source_block 20106z
_cod_depositor_comments 'Adding full bibliography for 1567170--1567172.cif.'
_cod_original_sg_symbol_H-M 'C 2/c'
_cod_database_code 1567170
_shelx_shelxl_version_number 2018/3
_shelx_space_group_comment
;
The symmetry employed for this shelxl refinement is uniquely defined
by the following loop, which should always be used as a source of
symmetry information in preference to the above space-group names.
They are only intended as comments.
;
_shelx_estimated_absorpt_t_min 0.973
_shelx_estimated_absorpt_t_max 0.997

loop_
_space_group_symop_operation_xyz
'x, y, z'
'-x, y, -z+1/2'
'x+1/2, y+1/2, z'
'-x+1/2, y+1/2, -z+1/2'
'-x, -y, -z'
'x, -y, z-1/2'
'-x+1/2, -y+1/2, -z'
'x+1/2, -y+1/2, z-1/2'

loop_
_atom_site_label
_atom_site_type_symbol
_atom_site_fract_x
_atom_site_fract_y
_atom_site_fract_z
_atom_site_U_iso_or_equiv
_atom_site_adp_type
_atom_site_occupancy
_atom_site_site_symmetry_order
_atom_site_calc_flag
_atom_site_refinement_flags_posn
_atom_site_refinement_flags_adp
_atom_site_refinement_flags_occupancy
_atom_site_disorder_assembly
_atom_site_disorder_group
O1 O 0.39045(4) 0.20928(18) 0.60488(9) 0.0189(2) Uani 1 1 d . . . . .
N1 N 0.41183(5) 0.4620(2) 0.39757(10) 0.0169(2) Uani 1 1 d D . . . .
H1A H 0.3975(6) 0.509(3) 0.2952(5) 0.020 Uiso 1 1 d D U . . .
C1 C 0.47082(5) 0.6052(2) 0.48462(13) 0.0176(2) Uani 1 1 d . . . . .
H1B H 0.462805 0.677769 0.585654 0.021 Uiso 1 1 calc R U . . .
H1C H 0.481187 0.777615 0.424690 0.021 Uiso 1 1 calc R U . . .
O2 O 0.31152(4) 0.20953(18) 0.19725(9) 0.0205(2) Uani 1 1 d D . . . .
H2A H 0.3357(6) 0.083(2) 0.1673(17) 0.025 Uiso 1 1 d D U . . .
C2 C 0.37607(5) 0.2785(2) 0.46375(12) 0.0149(2) Uani 1 1 d . . . . .
C3 C 0.31461(6) 0.1577(3) 0.35772(12) 0.0186(2) Uani 1 1 d . . . . .
H3A H 0.312423 -0.057688 0.375050 0.022 Uiso 1 1 calc R U . . .
H3B H 0.275810 0.248666 0.387141 0.022 Uiso 1 1 calc R U . . .

loop_
_atom_site_aniso_label
_atom_site_aniso_U_11
_atom_site_aniso_U_22
_atom_site_aniso_U_33
_atom_site_aniso_U_23
_atom_site_aniso_U_13
_atom_site_aniso_U_12
O1 0.0232(5) 0.0209(4) 0.0125(4) -0.0001(3) 0.0036(3) -0.0006(3)
N1 0.0175(5) 0.0189(4) 0.0131(4) 0.0013(3) 0.0004(3) -0.0016(3)
C1 0.0187(5) 0.0157(5) 0.0175(5) -0.0009(4) 0.0017(4) -0.0017(4)
O2 0.0202(5) 0.0266(4) 0.0137(4) -0.0018(3) 0.0011(3) 0.0024(3)
C2 0.0164(5) 0.0152(5) 0.0136(5) -0.0022(3) 0.0041(4) 0.0022(4)
C3 0.0166(5) 0.0245(5) 0.0147(5) -0.0016(4) 0.0029(4) -0.0018(4)

loop_
_atom_type_symbol
_atom_type_description
_atom_type_scat_dispersion_real
_atom_type_scat_dispersion_imag
_atom_type_scat_source
C C 0.0033 0.0016 'International Tables Vol C Tables 4.2.6.8 and 6.1.1.4'
H H 0.0000 0.0000 'International Tables Vol C Tables 4.2.6.8 and 6.1.1.4'
N N 0.0061 0.0033 'International Tables Vol C Tables 4.2.6.8 and 6.1.1.4'
O O 0.0106 0.0060 'International Tables Vol C Tables 4.2.6.8 and 6.1.1.4'

loop_
_geom_angle_atom_site_label_1
_geom_angle_atom_site_label_2
_geom_angle_atom_site_label_3
_geom_angle
_geom_angle_site_symmetry_1
_geom_angle_site_symmetry_3
_geom_angle_publ_flag
C2 N1 C1 122.79(9) . . ?
C2 N1 H1A 118.6(9) . . ?
C1 N1 H1A 118.5(9) . . ?
N1 C1 C1 111.62(11) . 5_666 ?
N1 C1 H1B 109.3 . . ?
C1 C1 H1B 109.3 5_666 . ?
N1 C1 H1C 109.3 . . ?
C1 C1 H1C 109.3 5_666 . ?
H1B C1 H1C 108.0 . . ?
C3 O2 H2A 107.1(10) . . ?
O1 C2 N1 123.33(10) . . ?
O1 C2 C3 120.60(10) . . ?
N1 C2 C3 116.06(9) . . ?
O2 C3 C2 113.71(9) . . ?
O2 C3 H3A 108.8 . . ?
C2 C3 H3A 108.8 . . ?
O2 C3 H3B 108.8 . . ?
C2 C3 H3B 108.8 . . ?
H3A C3 H3B 107.7 . . ?

loop_
_geom_bond_atom_site_label_1
_geom_bond_atom_site_label_2
_geom_bond_distance
_geom_bond_site_symmetry_2
_geom_bond_publ_flag
O1 C2 1.2468(12) . ?
N1 C2 1.3294(14) . ?
N1 C1 1.4550(14) . ?
N1 H1A 0.907(3) . ?
C1 C1 1.525(2) 5_666 ?
C1 H1B 0.9900 . ?
C1 H1C 0.9900 . ?
O2 C3 1.4112(13) . ?
O2 H2A 0.841(3) . ?
C2 C3 1.5159(15) . ?
C3 H3A 0.9900 . ?
C3 H3B 0.9900 . ?

loop_
_geom_hbond_atom_site_label_D
_geom_hbond_atom_site_label_H
_geom_hbond_atom_site_label_A
_geom_hbond_distance_DH
_geom_hbond_distance_HA
_geom_hbond_distance_DA
_geom_hbond_angle_DHA
_geom_hbond_site_symmetry_A
_geom_hbond_publ_flag
N1 H1A O1 0.907(3) 2.079(7) 2.9132(12) 152.4(12) 6_565 yes
O2 H2A O1 0.841(3) 1.904(3) 2.7445(12) 178.2(15) 6 yes

loop_
_geom_torsion_atom_site_label_1
_geom_torsion_atom_site_label_2
_geom_torsion_atom_site_label_3
_geom_torsion_atom_site_label_4
_geom_torsion
_geom_torsion_site_symmetry_1
_geom_torsion_site_symmetry_2
_geom_torsion_site_symmetry_3
_geom_torsion_site_symmetry_4
_geom_torsion_publ_flag
C2 N1 C1 C1 77.71(15) . . . 5_666 ?
C1 N1 C2 O1 -1.26(17) . . . . ?
C1 N1 C2 C3 177.66(9) . . . . ?
O1 C2 C3 O2 -168.58(10) . . . . ?
N1 C2 C3 O2 12.47(14) . . . . ?
